data_7043807
loop_
_publ_author_name
'Gao, Mei-Yan'
'Chen, Shumei'
'Hu, Lan-Xia'
'Zhang, Lei'
'Zhang, Jian'

_publ_section_title
;
 Synthesis and photocatalytic H2 evolution properties of four
 titanium-oxo-clusters based on a cyclohex-3-ene-1-carboxylate ligand.
;
_journal_name_full 'Dalton transactions (Cambridge, England : 2003)'
_journal_paper_doi 10.1039/c7dt00627f
_journal_year 2017
_chemical_formula_sum 'C32 H60 O12 Ti3'
_chemical_formula_weight 780.50
_space_group_crystal_system triclinic
_space_group_IT_number 2
_space_group_name_Hall '-P 1'
_space_group_name_H-M_alt 'P -1'
_symmetry_space_group_name_Hall '-P 1'
_symmetry_space_group_name_H-M 'P -1'
_atom_sites_solution_hydrogens geom
_audit_creation_method SHELXL-2014/7
_audit_update_record
;
2017-03-18 deposited with the CCDC.
2017-03-27 downloaded from the CCDC.
;
_cell_angle_alpha 96.961(3)
_cell_angle_beta 108.693(4)
_cell_angle_gamma 109.373(4)
_cell_formula_units_Z 2
_cell_length_a 11.3849(6)
_cell_length_b 13.5963(5)
_cell_length_c 15.4306(7)
_cell_measurement_reflns_used 5170
_cell_measurement_temperature 293(2)
_cell_measurement_theta_max 73.9490
_cell_measurement_theta_min 4.4350
_cell_volume 2064.10(19)
_computing_structure_refinement 'SHELXL-2014/7 (Sheldrick, 2014)'
_diffrn_ambient_temperature 293(2)
_diffrn_measured_fraction_theta_full 1.000
_diffrn_measured_fraction_theta_max 0.968
_diffrn_measurement_device_type 'SuperNova, Dual, Cu at zero, Atlas'
_diffrn_measurement_method '\w scans'
_diffrn_radiation_type CuK\a
_diffrn_radiation_wavelength 1.54178
_diffrn_reflns_av_R_equivalents 0.0253
_diffrn_reflns_av_unetI/netI 0.0431
_diffrn_reflns_Laue_measured_fraction_full 1.000
_diffrn_reflns_Laue_measured_fraction_max 0.968
_diffrn_reflns_limit_h_max 12
_diffrn_reflns_limit_h_min -14
_diffrn_reflns_limit_k_max 16
_diffrn_reflns_limit_k_min -14
_diffrn_reflns_limit_l_max 18
_diffrn_reflns_limit_l_min -19
_diffrn_reflns_number 14218
_diffrn_reflns_point_group_measured_fraction_full 1.000
_diffrn_reflns_point_group_measured_fraction_max 0.968
_diffrn_reflns_theta_full 67.679
_diffrn_reflns_theta_max 74.468
_diffrn_reflns_theta_min 3.563
_exptl_absorpt_coefficient_mu 5.258
_exptl_absorpt_correction_T_max 1.00000
_exptl_absorpt_correction_T_min 0.56408
_exptl_absorpt_correction_type multi-scan
_exptl_crystal_colour yellow
_exptl_crystal_density_diffrn 1.256
_exptl_crystal_description block
_exptl_crystal_F_000 828
_exptl_crystal_size_max 0.45
_exptl_crystal_size_mid 0.40
_exptl_crystal_size_min 0.30
_exptl_transmission_factor_max 0.207
_exptl_transmission_factor_min 0.141
_refine_diff_density_max 0.490
_refine_diff_density_min -0.343
_refine_diff_density_rms 0.060
_refine_ls_extinction_method none
_refine_ls_goodness_of_fit_ref 1.047
_refine_ls_hydrogen_treatment constr
_refine_ls_matrix_type full
_refine_ls_number_parameters 441
_refine_ls_number_reflns 8159
_refine_ls_number_restraints 7
_refine_ls_restrained_S_all 1.057
_refine_ls_R_factor_all 0.0755
_refine_ls_R_factor_gt 0.0595
_refine_ls_shift/su_max 0.005
_refine_ls_shift/su_mean 0.001
_refine_ls_structure_factor_coef Fsqd
_refine_ls_weighting_details 'w=1/[\s^2^(Fo^2^)+(0.1086P)^2^+0.3512P] where P=(Fo^2^+2Fc^2^)/3'
_refine_ls_weighting_scheme calc
_refine_ls_wR_factor_gt 0.1728
_refine_ls_wR_factor_ref 0.2052
_reflns_Friedel_coverage 0.000
_reflns_number_gt 6242
_reflns_number_total 8159
_reflns_threshold_expression 'I > 2\s(I)'
_cod_data_source_file c7dt00627f2.cif
_cod_data_source_block PTC91
_cod_original_cell_volume 2064.10(18)
_cod_database_code 7043807
_shelx_shelxl_version_number 2014/7
_shelx_space_group_comment
;
The symmetry employed for this shelxl refinement is uniquely defined
by the following loop, which should always be used as a source of
symmetry information in preference to the above space-group names.
They are only intended as comments.
;
_shelx_estimated_absorpt_t_min 0.56408
_shelx_estimated_absorpt_t_max 1.00000

loop_
_space_group_symop_operation_xyz
'x, y, z'
'-x, -y, -z'

loop_
_atom_site_label
_atom_site_type_symbol
_atom_site_fract_x
_atom_site_fract_y
_atom_site_fract_z
_atom_site_U_iso_or_equiv
_atom_site_adp_type
_atom_site_occupancy
_atom_site_site_symmetry_order
_atom_site_calc_flag
_atom_site_refinement_flags_posn
_atom_site_refinement_flags_adp
_atom_site_refinement_flags_occupancy
_atom_site_disorder_assembly
_atom_site_disorder_group
Ti1 Ti 0.69072(7) 0.83650(5) 0.23061(5) 0.0765(2) Uani 1 1 d . . . . .
Ti2 Ti 0.83204(7) 1.04268(4) 0.39403(4) 0.06776(19) Uani 1 1 d . . . . .
Ti3 Ti 0.82715(6) 0.82177(4) 0.43397(4) 0.06625(19) Uani 1 1 d . . . . .
O4 O 0.7776(3) 0.94398(18) 0.47421(17) 0.0720(6) Uani 1 1 d . . . . .
O5 O 0.8496(2) 0.91112(16) 0.34516(15) 0.0628(5) Uani 1 1 d . . . . .
O6 O 0.7506(3) 0.72552(18) 0.49117(19) 0.0808(7) Uani 1 1 d . . . . .
O7 O 0.8866(3) 1.0951(2) 0.2871(2) 0.0836(7) Uani 1 1 d . . . . .
O8 O 0.8763(3) 0.72050(19) 0.35397(19) 0.0786(6) Uani 1 1 d . . . . .
O9 O 0.7958(3) 0.7426(2) 0.20811(19) 0.0854(7) Uani 1 1 d . . . . .
O10 O 1.0033(3) 1.12177(17) 0.47825(17) 0.0734(6) Uani 1 1 d . . . . .
O2 O 0.6348(3) 0.74798(19) 0.30969(19) 0.0797(7) Uani 1 1 d . . . . .
O12 O 0.6414(3) 0.9491(2) 0.2767(2) 0.0825(7) Uani 1 1 d . . . . .
O11 O 0.7598(3) 1.1396(2) 0.4125(2) 0.0888(8) Uani 1 1 d . . . . .
O3 O 0.5577(3) 0.7675(3) 0.1179(2) 0.1023(9) Uani 1 1 d . U . . .
O1 O 0.7978(3) 0.9441(3) 0.1708(2) 0.0913(8) Uani 1 1 d . . . . .
C6 C 0.8618(5) 0.7065(3) 0.2682(3) 0.0820(10) Uani 1 1 d . . . . .
C7 C 0.8702(5) 1.0436(4) 0.2083(3) 0.0903(11) Uani 1 1 d . . . . .
C8 C 0.9058(7) 0.5374(4) 0.2611(4) 0.1062(15) Uani 1 1 d . . . . .
H8A H 0.8092 0.4952 0.2349 0.127 Uiso 1 1 calc R U . . .
H8B H 0.9373 0.5502 0.3294 0.127 Uiso 1 1 calc R U . . .
C9 C 0.9322(8) 0.6411(5) 0.2361(5) 0.125(2) Uani 1 1 d . . . . .
H9A H 1.0201 0.6801 0.2884 0.150 Uiso 0.74(7) 1 calc R U P A 1
H9B H 1.0196 0.6799 0.2889 0.150 Uiso 0.26(7) 1 calc R U P A 2
C10 C 0.9742(8) 0.4746(5) 0.2249(5) 0.124(2) Uani 1 1 d . . . . .
H10 H 0.9752 0.4131 0.2453 0.149 Uiso 1 1 calc R U . . .
C11 C 0.9423(6) 1.1063(6) 0.1529(4) 0.1187(18) Uani 1 1 d . . . . .
H11 H 0.9761 1.1802 0.1910 0.142 Uiso 1 1 calc R U . . .
C12 C 0.5178(6) 0.6497(4) 0.2849(5) 0.130(2) Uani 1 1 d . . . . .
C13 C 0.5304(6) 0.9805(5) 0.2405(5) 0.1139(16) Uani 1 1 d . . . . .
H13 H 0.5434 1.0402 0.2900 0.137 Uiso 1 1 calc R U . . .
C14 C 0.4000(6) 0.8929(6) 0.2236(6) 0.142(2) Uani 1 1 d . . . . .
H14A H 0.3884 0.8294 0.1813 0.213 Uiso 1 1 calc R U . . .
H14B H 0.3277 0.9151 0.1959 0.213 Uiso 1 1 calc R U . . .
H14C H 0.3993 0.8775 0.2826 0.213 Uiso 1 1 calc R U . . .
C15 C 0.7417(7) 0.9630(5) 0.5539(4) 0.126(2) Uani 1 1 d . . . . .
H15 H 0.7574 0.9048 0.5810 0.151 Uiso 1 1 calc R U . . .
C16 C 0.7875(6) 0.6751(4) 0.5641(4) 0.1088(16) Uani 1 1 d . . . . .
H16 H 0.8764 0.7232 0.6117 0.131 Uiso 1 1 calc R U . . .
C17 C 0.5358(8) 1.0244(7) 0.1563(5) 0.146(3) Uani 1 1 d . . . . .
H17A H 0.6237 1.0795 0.1726 0.219 Uiso 1 1 calc R U . . .
H17B H 0.4690 1.0544 0.1379 0.219 Uiso 1 1 calc R U . . .
H17C H 0.5183 0.9673 0.1048 0.219 Uiso 1 1 calc R U . . .
C18 C 0.8356(7) 1.0490(6) 0.6293(4) 0.142(3) Uani 1 1 d . . . . .
H18A H 0.9214 1.0430 0.6480 0.213 Uiso 1 1 calc R U . . .
H18B H 0.8069 1.0487 0.6814 0.213 Uiso 1 1 calc R U . . .
H18C H 0.8438 1.1152 0.6109 0.213 Uiso 1 1 calc R U . . .
C19 C 0.8037(8) 1.2515(4) 0.4498(6) 0.131(2) Uani 1 1 d . . . . .
H19 H 0.8970 1.2762 0.4951 0.157 Uiso 1 1 calc R U . . .
C20 C 0.6838(9) 0.6552(6) 0.6101(5) 0.161(3) Uani 1 1 d . . . . .
H20A H 0.6747 0.7215 0.6286 0.242 Uiso 1 1 calc R U . . .
H20B H 0.7133 0.6292 0.6648 0.242 Uiso 1 1 calc R U . . .
H20C H 0.5982 0.6026 0.5656 0.242 Uiso 1 1 calc R U . . .
C1 C 0.7277(9) 1.2739(5) 0.5028(6) 0.150(3) Uani 1 1 d . . . . .
H1A H 0.6448 1.2735 0.4602 0.225 Uiso 1 1 calc R U . . .
H1B H 0.7795 1.3433 0.5470 0.225 Uiso 1 1 calc R U . . .
H1C H 0.7081 1.2196 0.5365 0.225 Uiso 1 1 calc R U . . .
C2 C 0.5427(8) 0.5549(4) 0.2561(6) 0.150(3) Uani 1 1 d . . . . .
H2A H 0.5780 0.5638 0.2074 0.225 Uiso 1 1 calc R U . . .
H2B H 0.4598 0.4922 0.2322 0.225 Uiso 1 1 calc R U . . .
H2C H 0.6069 0.5463 0.3095 0.225 Uiso 1 1 calc R U . . .
C3 C 1.0328(9) 0.5026(6) 0.1655(5) 0.138(2) Uani 1 1 d . . . . .
H3 H 1.0666 0.4566 0.1420 0.166 Uiso 1 1 calc R U . . .
C4 C 0.7956(10) 0.5738(5) 0.5230(5) 0.157(3) Uani 1 1 d . . . . .
H4A H 0.7069 0.5230 0.4816 0.236 Uiso 1 1 calc R U . . .
H4B H 0.8326 0.5437 0.5730 0.236 Uiso 1 1 calc R U . . .
H4C H 0.8526 0.5894 0.4879 0.236 Uiso 1 1 calc R U . . .
C5 C 0.4312(8) 0.6529(6) 0.3284(8) 0.200(5) Uani 1 1 d . . . . .
H5A H 0.4420 0.7223 0.3624 0.240 Uiso 1 1 calc R U . . .
H5B H 0.3919 0.5913 0.3507 0.240 Uiso 1 1 calc R U . . .
C29 C 1.0472(10) 0.5988(7) 0.1358(6) 0.155(3) Uani 1 1 d . . . . .
H29A H 1.0129 0.5814 0.0673 0.186 Uiso 0.74(7) 1 calc R U P A 1
H29B H 1.1424 0.6450 0.1594 0.186 Uiso 0.74(7) 1 calc R U P A 1
H29C H 1.0151 0.5779 0.0674 0.186 Uiso 0.26(7) 1 calc R U P A 2
H29D H 1.1435 0.6410 0.1586 0.186 Uiso 0.26(7) 1 calc R U P A 2
C28 C 1.0660(7) 1.0938(9) 0.1648(6) 0.169(4) Uani 1 1 d . . . . .
H28A H 1.0471 1.0186 0.1409 0.203 Uiso 1 1 calc R U . . .
H28B H 1.1230 1.1155 0.2316 0.203 Uiso 1 1 calc R U . . .
C27 C 0.976(3) 0.658(2) 0.168(2) 0.194(6) Uani 0.74(7) 1 d . . P A 1
H27A H 1.0357 0.7336 0.1870 0.233 Uiso 0.74(7) 1 calc R U P A 1
H27B H 0.8988 0.6486 0.1132 0.233 Uiso 0.74(7) 1 calc R U P A 1
C26 C 1.0659(10) 1.1928(9) 0.0368(6) 0.187(4) Uani 1 1 d . . . . .
H26 H 1.1095 1.2276 0.0007 0.225 Uiso 1 1 calc R U . . .
C25 C 0.9387(10) 1.1754(10) 0.0139(7) 0.217(5) Uani 1 1 d . . . . .
H25 H 0.8964 1.2015 -0.0346 0.260 Uiso 1 1 calc R U . . .
C24 C 0.8585(9) 1.1123(10) 0.0663(7) 0.218(6) Uani 1 1 d . . . . .
H24A H 0.8008 1.1468 0.0775 0.261 Uiso 1 1 calc R U . . .
H24B H 0.8011 1.0399 0.0267 0.261 Uiso 1 1 calc R U . . .
C23 C 0.8081(14) 1.3071(6) 0.3752(8) 0.226(6) Uani 1 1 d . . . . .
H23A H 0.8459 1.2775 0.3366 0.339 Uiso 1 1 calc R U . . .
H23B H 0.8631 1.3825 0.4030 0.339 Uiso 1 1 calc R U . . .
H23C H 0.7184 1.2981 0.3368 0.339 Uiso 1 1 calc R U . . .
C22 C 0.6017(8) 0.9244(10) 0.5281(7) 0.221(6) Uani 1 1 d . . . . .
C21 C 1.1409(10) 1.1628(10) 0.1117(6) 0.212(5) Uani 1 1 d . . . . .
H21A H 1.2108 1.2281 0.1576 0.255 Uiso 1 1 calc R U . . .
H21B H 1.1857 1.1234 0.0876 0.255 Uiso 1 1 calc R U . . .
C30 C 0.4973(11) 0.7183(10) 0.0221(5) 0.173(4) Uani 0.843(12) 1 d . U P B 1
C31 C 0.5636(16) 0.7127(16) -0.0212(8) 0.380(15) Uani 1 1 d . . . . .
H31A H 0.5226 0.6786 -0.0855 0.456 Uiso 1 1 calc R U . B 1
H31B H 0.6571 0.7423 0.0086 0.456 Uiso 1 1 calc R U . B 1
C32 C 0.3647(14) 0.6789(17) -0.0141(8) 0.420(15) Uani 1 1 d . U . . .
H32A H 0.3322 0.6812 0.0361 0.630 Uiso 1 1 calc R U . B 1
H32B H 0.3306 0.6056 -0.0499 0.630 Uiso 1 1 calc R U . B 1
H32C H 0.3345 0.7211 -0.0548 0.630 Uiso 1 1 calc R U . B 1
C27A C 0.978(13) 0.686(6) 0.162(7) 0.194(6) Uani 0.26(7) 1 d . . P A 2
C30A C 0.591(5) 0.366(5) -0.211(3) 0.173(4) Uani 0.157(12) 1 d . . P B 2

loop_
_atom_site_aniso_label
_atom_site_aniso_U_11
_atom_site_aniso_U_22
_atom_site_aniso_U_33
_atom_site_aniso_U_23
_atom_site_aniso_U_13
_atom_site_aniso_U_12
Ti1 0.0803(4) 0.0732(4) 0.0632(3) 0.0106(3) 0.0215(3) 0.0232(3)
Ti2 0.0800(4) 0.0518(3) 0.0732(4) 0.0202(2) 0.0320(3) 0.0241(3)
Ti3 0.0846(4) 0.0433(3) 0.0658(3) 0.0150(2) 0.0327(3) 0.0153(2)
O4 0.0909(15) 0.0531(11) 0.0734(13) 0.0151(10) 0.0417(12) 0.0206(10)
O5 0.0732(12) 0.0522(10) 0.0617(11) 0.0160(8) 0.0278(10) 0.0208(9)
O6 0.1036(18) 0.0518(11) 0.0827(15) 0.0222(11) 0.0437(14) 0.0162(11)
O7 0.0938(17) 0.0799(16) 0.0823(16) 0.0388(13) 0.0361(14) 0.0321(14)
O8 0.1012(18) 0.0551(12) 0.0785(15) 0.0150(10) 0.0370(13) 0.0282(12)
O9 0.1069(19) 0.0751(15) 0.0719(14) 0.0089(12) 0.0376(14) 0.0334(14)
O10 0.0875(15) 0.0500(11) 0.0751(14) 0.0206(10) 0.0280(12) 0.0195(11)
O2 0.0795(15) 0.0587(12) 0.0812(15) 0.0066(11) 0.0305(12) 0.0079(11)
O12 0.0781(15) 0.0822(16) 0.0889(17) 0.0256(13) 0.0293(13) 0.0353(13)
O11 0.1062(19) 0.0617(13) 0.112(2) 0.0289(14) 0.0494(17) 0.0402(13)
O3 0.098(2) 0.109(2) 0.0679(15) 0.0043(14) 0.0133(14) 0.0269(17)
O1 0.104(2) 0.103(2) 0.0709(15) 0.0327(14) 0.0359(14) 0.0396(17)
C6 0.104(3) 0.0588(18) 0.090(2) 0.0181(17) 0.049(2) 0.0288(18)
C7 0.090(2) 0.104(3) 0.086(3) 0.050(2) 0.036(2) 0.037(2)
C8 0.149(5) 0.082(3) 0.105(3) 0.026(2) 0.059(3) 0.056(3)
C9 0.198(6) 0.103(3) 0.150(5) 0.059(3) 0.122(5) 0.089(4)
C10 0.175(6) 0.104(4) 0.122(4) 0.037(3) 0.061(4) 0.082(4)
C11 0.120(4) 0.149(5) 0.112(4) 0.078(4) 0.062(3) 0.051(4)
C12 0.112(4) 0.081(3) 0.150(5) -0.012(3) 0.067(4) -0.022(3)
C13 0.095(3) 0.116(4) 0.131(4) 0.032(3) 0.030(3) 0.055(3)
C14 0.096(4) 0.166(6) 0.173(7) 0.048(5) 0.052(4) 0.061(4)
C15 0.149(5) 0.097(3) 0.128(4) 0.001(3) 0.100(4) 0.009(3)
C16 0.150(4) 0.070(2) 0.094(3) 0.038(2) 0.048(3) 0.021(3)
C17 0.153(6) 0.181(7) 0.146(6) 0.082(5) 0.052(5) 0.107(6)
C18 0.125(4) 0.183(6) 0.098(4) -0.013(4) 0.056(3) 0.041(4)
C19 0.165(6) 0.069(3) 0.200(7) 0.047(3) 0.107(5) 0.055(3)
C20 0.214(8) 0.132(5) 0.135(5) 0.064(4) 0.101(6) 0.022(5)
C1 0.192(7) 0.091(4) 0.219(8) 0.050(4) 0.119(7) 0.078(4)
C2 0.171(6) 0.068(3) 0.173(7) 0.001(3) 0.078(5) 0.000(3)
C3 0.180(7) 0.131(5) 0.137(5) 0.015(4) 0.078(5) 0.092(5)
C4 0.245(9) 0.083(3) 0.145(6) 0.048(4) 0.060(6) 0.073(5)
C5 0.148(7) 0.111(5) 0.336(15) 0.027(7) 0.150(9) 0.002(4)
C29 0.220(9) 0.170(7) 0.158(6) 0.062(5) 0.128(7) 0.115(7)
C28 0.120(5) 0.267(10) 0.151(6) 0.119(7) 0.076(5) 0.067(6)
C27 0.376(15) 0.151(14) 0.265(11) 0.144(11) 0.268(12) 0.184(14)
C26 0.160(7) 0.246(11) 0.148(7) 0.114(7) 0.077(6) 0.030(7)
C25 0.165(7) 0.331(14) 0.199(9) 0.207(10) 0.087(7) 0.088(9)
C24 0.147(6) 0.358(14) 0.201(8) 0.215(10) 0.081(6) 0.099(8)
C23 0.405(18) 0.122(5) 0.291(12) 0.128(7) 0.239(13) 0.144(9)
C22 0.110(5) 0.306(13) 0.184(8) -0.063(8) 0.084(6) 0.024(6)
C21 0.152(7) 0.311(14) 0.139(7) 0.091(8) 0.079(6) 0.016(8)
C30 0.149(6) 0.212(7) 0.069(3) -0.033(4) 0.007(4) 0.023(6)
C31 0.221(14) 0.63(4) 0.116(7) -0.117(13) 0.042(8) 0.060(17)
C32 0.178(8) 0.68(4) 0.162(10) -0.194(15) -0.043(9) 0.094(16)
C27A 0.376(15) 0.151(14) 0.265(11) 0.144(11) 0.268(12) 0.184(14)
C30A 0.149(6) 0.212(7) 0.069(3) -0.033(4) 0.007(4) 0.023(6)

loop_
_atom_type_symbol
_atom_type_description
_atom_type_scat_dispersion_real
_atom_type_scat_dispersion_imag
_atom_type_scat_source
C C 0.0181 0.0091 'International Tables Vol C Tables 4.2.6.8 and 6.1.1.4'
H H 0.0000 0.0000 'International Tables Vol C Tables 4.2.6.8 and 6.1.1.4'
O O 0.0492 0.0322 'International Tables Vol C Tables 4.2.6.8 and 6.1.1.4'
Ti Ti 0.2191 1.8069 'International Tables Vol C Tables 4.2.6.8 and 6.1.1.4'

loop_
_geom_angle_atom_site_label_1
_geom_angle_atom_site_label_2
_geom_angle_atom_site_label_3
_geom_angle
_geom_angle_site_symmetry_1
_geom_angle_site_symmetry_3
O3 Ti1 O2 101.96(15) . .
O3 Ti1 O5 173.05(14) . .
O2 Ti1 O5 82.53(10) . .
O3 Ti1 O12 103.34(15) . .
O2 Ti1 O12 94.28(12) . .
O5 Ti1 O12 81.43(11) . .
O3 Ti1 O1 91.02(15) . .
O2 Ti1 O1 165.97(12) . .
O5 Ti1 O1 84.07(11) . .
O12 Ti1 O1 87.80(13) . .
O3 Ti1 O9 91.37(15) . .
O2 Ti1 O9 87.72(12) . .
O5 Ti1 O9 83.46(11) . .
O12 Ti1 O9 164.36(12) . .
O1 Ti1 O9 86.65(13) . .
O3 Ti1 Ti2 145.90(13) . .
O2 Ti1 Ti2 92.41(8) . .
O5 Ti1 Ti2 37.73(7) . .
O12 Ti1 Ti2 44.22(9) . .
O1 Ti1 Ti2 79.42(9) . .
O9 Ti1 Ti2 120.26(9) . .
O3 Ti1 Ti3 145.55(12) . .
O2 Ti1 Ti3 45.18(8) . .
O5 Ti1 Ti3 37.80(6) . .
O12 Ti1 Ti3 91.22(9) . .
O1 Ti1 Ti3 120.98(9) . .
O9 Ti1 Ti3 79.19(8) . .
Ti2 Ti1 Ti3 60.857(19) . .
O11 Ti2 O10 97.97(13) . .
O11 Ti2 O5 161.29(13) . .
O10 Ti2 O5 100.74(11) . .
O11 Ti2 O4 102.20(12) . .
O10 Ti2 O4 96.59(11) . .
O5 Ti2 O4 75.56(9) . .
O11 Ti2 O7 95.70(13) . .
O10 Ti2 O7 89.62(12) . .
O5 Ti2 O7 84.62(11) . .
O4 Ti2 O7 160.00(11) . .
O11 Ti2 O12 86.34(13) . .
O10 Ti2 O12 170.95(12) . .
O5 Ti2 O12 75.16(10) . .
O4 Ti2 O12 90.23(11) . .
O7 Ti2 O12 82.01(12) . .
O11 Ti2 Ti1 124.63(11) . .
O10 Ti2 Ti1 136.05(9) . .
O5 Ti2 Ti1 37.20(7) . .
O4 Ti2 Ti1 85.44(7) . .
O7 Ti2 Ti1 77.01(9) . .
O12 Ti2 Ti1 38.43(7) . .
O11 Ti2 Ti3 140.46(10) . .
O10 Ti2 Ti3 95.51(7) . .
O5 Ti2 Ti3 37.08(6) . .
O4 Ti2 Ti3 39.16(7) . .
O7 Ti2 Ti3 121.44(9) . .
O12 Ti2 Ti3 86.01(7) . .
Ti1 Ti2 Ti3 59.66(2) . .
O10 Ti3 O6 98.26(12) 2_776 .
O10 Ti3 O5 99.92(10) 2_776 .
O6 Ti3 O5 161.63(12) . .
O10 Ti3 O4 95.75(11) 2_776 .
O6 Ti3 O4 100.20(11) . .
O5 Ti3 O4 75.40(9) . .
O10 Ti3 O8 90.73(12) 2_776 .
O6 Ti3 O8 97.42(11) . .
O5 Ti3 O8 84.99(10) . .
O4 Ti3 O8 160.13(10) . .
O10 Ti3 O2 170.47(11) 2_776 .
O6 Ti3 O2 87.48(12) . .
O5 Ti3 O2 74.87(10) . .
O4 Ti3 O2 90.68(11) . .
O8 Ti3 O2 80.95(11) . .
O10 Ti3 Ti1 135.33(8) 2_776 .
O6 Ti3 Ti1 125.61(10) . .
O5 Ti3 Ti1 37.12(7) . .
O4 Ti3 Ti1 85.27(8) . .
O8 Ti3 Ti1 76.99(8) . .
O2 Ti3 Ti1 38.15(7) . .
O10 Ti3 Ti2 94.47(7) 2_776 .
O6 Ti3 Ti2 138.60(10) . .
O5 Ti3 Ti2 36.94(6) . .
O4 Ti3 Ti2 39.15(7) . .
O8 Ti3 Ti2 121.71(7) . .
O2 Ti3 Ti2 86.08(7) . .
Ti1 Ti3 Ti2 59.48(2) . .
C15 O4 Ti2 130.2(3) . .
C15 O4 Ti3 126.8(3) . .
Ti2 O4 Ti3 101.69(11) . .
Ti1 O5 Ti2 105.06(11) . .
Ti1 O5 Ti3 105.08(10) . .
Ti2 O5 Ti3 105.98(10) . .
C16 O6 Ti3 140.1(3) . .
C7 O7 Ti2 130.8(3) . .
C6 O8 Ti3 130.2(3) . .
C6 O9 Ti1 126.8(3) . .
Ti3 O10 Ti2 170.02(14) 2_776 .
C12 O2 Ti1 129.5(4) . .
C12 O2 Ti3 132.2(4) . .
Ti1 O2 Ti3 96.67(10) . .
C13 O12 Ti1 134.5(3) . .
C13 O12 Ti2 127.1(3) . .
Ti1 O12 Ti2 97.35(11) . .
C19 O11 Ti2 138.6(4) . .
C30 O3 Ti1 157.9(6) . .
C7 O1 Ti1 126.5(3) . .
O9 C6 O8 125.9(4) . .
O9 C6 C9 117.6(4) . .
O8 C6 C9 116.5(4) . .
O7 C7 O1 125.6(4) . .
O7 C7 C11 116.8(5) . .
O1 C7 C11 117.5(5) . .
C9 C8 C10 112.1(5) . .
C9 C8 H8A 109.2 . .
C10 C8 H8A 109.2 . .
C9 C8 H8B 109.2 . .
C10 C8 H8B 109.2 . .
H8A C8 H8B 107.9 . .
C27 C9 C8 120.4(12) . .
C8 C9 C27A 134(2) . .
C27 C9 C6 122.1(12) . .
C8 C9 C6 114.3(4) . .
C27A C9 C6 108(2) . .
C27 C9 H9A 96.0 . .
C8 C9 H9A 96.0 . .
C6 C9 H9A 96.0 . .
C8 C9 H9B 95.6 . .
C27A C9 H9B 95.6 . .
C6 C9 H9B 95.6 . .
C3 C10 C8 123.0(5) . .
C3 C10 H10 118.5 . .
C8 C10 H10 118.5 . .
C24 C11 C28 122.1(7) . .
C24 C11 C7 115.5(6) . .
C28 C11 C7 111.8(5) . .
C24 C11 H11 101.0 . .
C28 C11 H11 101.0 . .
C7 C11 H11 101.0 . .
C30A C12 C5 80(2) 2_665 .
C30A C12 O2 118(3) 2_665 .
C5 C12 O2 115.8(5) . .
C30A C12 C2 100(3) 2_665 .
C5 C12 C2 125.4(6) . .
O2 C12 C2 111.9(5) . .
O12 C13 C14 111.8(5) . .
O12 C13 C17 109.9(5) . .
C14 C13 C17 114.6(6) . .
O12 C13 H13 106.7 . .
C14 C13 H13 106.7 . .
C17 C13 H13 106.7 . .
C13 C14 H14A 109.5 . .
C13 C14 H14B 109.5 . .
H14A C14 H14B 109.5 . .
C13 C14 H14C 109.5 . .
H14A C14 H14C 109.5 . .
H14B C14 H14C 109.5 . .
C18 C15 C22 125.2(6) . .
C18 C15 O4 116.5(4) . .
C22 C15 O4 112.2(6) . .
C18 C15 H15 98.3 . .
C22 C15 H15 98.3 . .
O4 C15 H15 98.3 . .
O6 C16 C4 108.6(4) . .
O6 C16 C20 108.4(6) . .
C4 C16 C20 112.8(5) . .
O6 C16 H16 109.0 . .
C4 C16 H16 109.0 . .
C20 C16 H16 109.0 . .
C13 C17 H17A 109.5 . .
C13 C17 H17B 109.5 . .
H17A C17 H17B 109.5 . .
C13 C17 H17C 109.5 . .
H17A C17 H17C 109.5 . .
H17B C17 H17C 109.5 . .
C15 C18 H18A 109.5 . .
C15 C18 H18B 109.5 . .
H18A C18 H18B 109.5 . .
C15 C18 H18C 109.5 . .
H18A C18 H18C 109.5 . .
H18B C18 H18C 109.5 . .
O11 C19 C1 111.5(5) . .
O11 C19 C23 109.8(6) . .
C1 C19 C23 115.6(6) . .
O11 C19 H19 106.5 . .
C1 C19 H19 106.5 . .
C23 C19 H19 106.5 . .
C16 C20 H20A 109.5 . .
C16 C20 H20B 109.5 . .
H20A C20 H20B 109.5 . .
C16 C20 H20C 109.5 . .
H20A C20 H20C 109.5 . .
H20B C20 H20C 109.5 . .
C19 C1 H1A 109.5 . .
C19 C1 H1B 109.5 . .
H1A C1 H1B 109.5 . .
C19 C1 H1C 109.5 . .
H1A C1 H1C 109.5 . .
H1B C1 H1C 109.5 . .
C12 C2 H2A 109.5 . .
C12 C2 H2B 109.5 . .
H2A C2 H2B 109.5 . .
C12 C2 H2C 109.5 . .
H2A C2 H2C 109.5 . .
H2B C2 H2C 109.5 . .
C10 C3 C29 123.5(6) . .
C10 C3 H3 118.3 . .
C29 C3 H3 118.3 . .
C16 C4 H4A 109.5 . .
C16 C4 H4B 109.5 . .
H4A C4 H4B 109.5 . .
C16 C4 H4C 109.5 . .
H4A C4 H4C 109.5 . .
H4B C4 H4C 109.5 . .
C12 C5 C30A 49(2) . 2_665
C12 C5 H5A 118.8 . .
C30A C5 H5A 118.8 2_665 .
C12 C5 H5B 118.8 . .
C30A C5 H5B 118.8 2_665 .
H5A C5 H5B 116.2 . .
C3 C29 C27 113.2(11) . .
C3 C29 C27A 125(2) . .
C3 C29 H29A 108.9 . .
C27 C29 H29A 108.9 . .
C3 C29 H29B 108.9 . .
C27 C29 H29B 108.9 . .
H29A C29 H29B 107.8 . .
C3 C29 H29C 106.1 . .
C27A C29 H29C 106.1 . .
C3 C29 H29D 106.1 . .
C27A C29 H29D 106.1 . .
H29C C29 H29D 106.3 . .
C11 C28 C21 110.8(7) . .
C11 C28 H28A 109.5 . .
C21 C28 H28A 109.5 . .
C11 C28 H28B 109.5 . .
C21 C28 H28B 109.5 . .
H28A C28 H28B 108.1 . .
C9 C27 C29 124.5(19) . .
C9 C27 H27A 106.2 . .
C29 C27 H27A 106.2 . .
C9 C27 H27B 106.2 . .
C29 C27 H27B 106.2 . .
H27A C27 H27B 106.4 . .
C25 C26 C21 124.4(7) . .
C25 C26 H26 117.8 . .
C21 C26 H26 117.8 . .
C26 C25 C24 120.6(7) . .
C26 C25 H25 119.7 . .
C24 C25 H25 119.7 . .
C11 C24 C25 112.4(7) . .
C11 C24 H24A 109.1 . .
C25 C24 H24A 109.1 . .
C11 C24 H24B 109.1 . .
C25 C24 H24B 109.1 . .
H24A C24 H24B 107.9 . .
C19 C23 H23A 109.5 . .
C19 C23 H23B 109.5 . .
H23A C23 H23B 109.5 . .
C19 C23 H23C 109.5 . .
H23A C23 H23C 109.5 . .
H23B C23 H23C 109.5 . .
C26 C21 C28 118.2(8) . .
C26 C21 H21A 107.8 . .
C28 C21 H21A 107.8 . .
C26 C21 H21B 107.8 . .
C28 C21 H21B 107.8 . .
H21A C21 H21B 107.1 . .
C31 C30 C32 124.2(10) . .
C31 C30 O3 120.2(11) . .
C32 C30 O3 115.6(11) . .
C30 C31 H31A 120.0 . .
C30 C31 H31B 120.0 . .
H31A C31 H31B 120.0 . .
C30 C32 H32A 109.5 . .
C30 C32 H32B 109.5 . .
H32A C32 H32B 109.5 . .
C30 C32 H32C 109.5 . .
H32A C32 H32C 109.5 . .
H32B C32 H32C 109.5 . .
C9 C27A C29 99(3) . .
C12 C30A C5 51.5(14) 2_665 2_665

loop_
_geom_bond_atom_site_label_1
_geom_bond_atom_site_label_2
_geom_bond_distance
_geom_bond_site_symmetry_2
Ti1 O3 1.781(3) .
Ti1 O2 1.920(3) .
Ti1 O5 1.930(2) .
Ti1 O12 1.931(3) .
Ti1 O1 2.084(3) .
Ti1 O9 2.086(3) .
Ti1 Ti2 3.0820(9) .
Ti1 Ti3 3.0877(9) .
Ti2 O11 1.809(3) .
Ti2 O10 1.814(3) .
Ti2 O5 1.953(2) .
Ti2 O4 2.015(2) .
Ti2 O7 2.065(3) .
Ti2 O12 2.167(3) .
Ti2 Ti3 3.1248(8) .
Ti3 O10 1.800(3) 2_776
Ti3 O6 1.808(2) .
Ti3 O5 1.960(2) .
Ti3 O4 2.015(2) .
Ti3 O8 2.068(3) .
Ti3 O2 2.205(3) .
O4 C15 1.435(5) .
O6 C16 1.411(5) .
O7 C7 1.251(6) .
O8 C6 1.261(5) .
O9 C6 1.255(5) .
O10 Ti3 1.800(3) 2_776
O2 C12 1.441(5) .
O12 C13 1.433(6) .
O11 C19 1.412(6) .
O3 C30 1.382(7) .
O1 C7 1.268(6) .
C6 C9 1.517(6) .
C7 C11 1.513(6) .
C8 C9 1.467(7) .
C8 C10 1.501(8) .
C8 H8A 0.9700 .
C8 H8B 0.9700 .
C9 C27 1.31(2) .
C9 C27A 1.51(6) .
C9 H9A 0.9800 .
C9 H9B 0.9800 .
C10 C3 1.318(9) .
C10 H10 0.9300 .
C11 C24 1.402(9) .
C11 C28 1.431(9) .
C11 H11 0.9800 .
C12 C30A 1.31(5) 2_665
C12 C5 1.367(10) .
C12 C2 1.458(9) .
C13 C14 1.481(9) .
C13 C17 1.504(9) .
C13 H13 0.9800 .
C14 H14A 0.9600 .
C14 H14B 0.9600 .
C14 H14C 0.9600 .
C15 C18 1.381(8) .
C15 C22 1.401(10) .
C15 H15 0.9800 .
C16 C4 1.489(8) .
C16 C20 1.530(9) .
C16 H16 0.9800 .
C17 H17A 0.9600 .
C17 H17B 0.9600 .
C17 H17C 0.9600 .
C18 H18A 0.9600 .
C18 H18B 0.9600 .
C18 H18C 0.9600 .
C19 C1 1.442(9) .
C19 C23 1.458(10) .
C19 H19 0.9800 .
C20 H20A 0.9600 .
C20 H20B 0.9600 .
C20 H20C 0.9600 .
C1 H1A 0.9600 .
C1 H1B 0.9600 .
C1 H1C 0.9600 .
C2 H2A 0.9600 .
C2 H2B 0.9600 .
C2 H2C 0.9600 .
C3 C29 1.415(10) .
C3 H3 0.9300 .
C4 H4A 0.9600 .
C4 H4B 0.9600 .
C4 H4C 0.9600 .
C5 C30A 1.72(4) 2_665
C5 H5A 0.9700 .
C5 H5B 0.9700 .
C29 C27 1.46(2) .
C29 C27A 1.70(6) .
C29 H29A 0.9700 .
C29 H29B 0.9700 .
C29 H29C 0.9700 .
C29 H29D 0.9700 .
C28 C21 1.543(9) .
C28 H28A 0.9700 .
C28 H28B 0.9700 .
C27 H27A 0.9700 .
C27 H27B 0.9700 .
C26 C25 1.305(12) .
C26 C21 1.395(13) .
C26 H26 0.9300 .
C25 C24 1.530(10) .
C25 H25 0.9300 .
C24 H24A 0.9700 .
C24 H24B 0.9700 .
C23 H23A 0.9600 .
C23 H23B 0.9600 .
C23 H23C 0.9600 .
C21 H21A 0.9700 .
C21 H21B 0.9700 .
C30 C31 1.171(16) .
C30 C32 1.315(17) .
C31 H31A 0.9300 .
C31 H31B 0.9300 .
C32 H32A 0.9600 .
C32 H32B 0.9600 .
C32 H32C 0.9600 .
C30A C12 1.31(5) 2_665
C30A C5 1.72(4) 2_665

loop_
_geom_torsion_atom_site_label_1
_geom_torsion_atom_site_label_2
_geom_torsion_atom_site_label_3
_geom_torsion_atom_site_label_4
_geom_torsion
_geom_torsion_site_symmetry_1
_geom_torsion_site_symmetry_4
O10 Ti3 O6 C16 -15.8(5) 2_776 .
O5 Ti3 O6 C16 172.5(4) . .
O4 Ti3 O6 C16 -113.2(4) . .
O8 Ti3 O6 C16 76.0(4) . .
O2 Ti3 O6 C16 156.5(4) . .
Ti1 Ti3 O6 C16 155.3(4) . .
Ti2 Ti3 O6 C16 -122.3(4) . .
O10 Ti2 O11 C19 19.6(6) . .
O5 Ti2 O11 C19 -160.8(5) . .
O4 Ti2 O11 C19 118.2(6) . .
O7 Ti2 O11 C19 -70.8(6) . .
O12 Ti2 O11 C19 -152.4(6) . .
Ti1 Ti2 O11 C19 -148.9(5) . .
Ti3 Ti2 O11 C19 128.4(5) . .
O2 Ti1 O3 C30 -129.2(17) . .
O12 Ti1 O3 C30 133.4(17) . .
O1 Ti1 O3 C30 45.4(17) . .
O9 Ti1 O3 C30 -41.3(17) . .
Ti2 Ti1 O3 C30 117.8(16) . .
Ti3 Ti1 O3 C30 -114.0(16) . .
Ti1 O9 C6 O8 0.1(6) . .
Ti1 O9 C6 C9 -179.1(4) . .
Ti3 O8 C6 O9 -10.3(6) . .
Ti3 O8 C6 C9 169.0(4) . .
Ti2 O7 C7 O1 10.0(7) . .
Ti2 O7 C7 C11 -170.7(3) . .
Ti1 O1 C7 O7 -2.2(7) . .
Ti1 O1 C7 C11 178.4(3) . .
C10 C8 C9 C27 18(2) . .
C10 C8 C9 C27A 20(7) . .
C10 C8 C9 C6 178.1(5) . .
O9 C6 C9 C27 30(2) . .
O8 C6 C9 C27 -149(2) . .
O9 C6 C9 C8 -129.9(6) . .
O8 C6 C9 C8 50.8(8) . .
O9 C6 C9 C27A 33(5) . .
O8 C6 C9 C27A -146(5) . .
C9 C8 C10 C3 -9.8(10) . .
O7 C7 C11 C24 -116.8(8) . .
O1 C7 C11 C24 62.7(10) . .
O7 C7 C11 C28 97.7(8) . .
O1 C7 C11 C28 -82.8(8) . .
Ti1 O2 C12 C30A -27(3) . 2_665
Ti3 O2 C12 C30A 171(3) . 2_665
Ti1 O2 C12 C5 -119.4(8) . .
Ti3 O2 C12 C5 78.7(9) . .
Ti1 O2 C12 C2 88.0(7) . .
Ti3 O2 C12 C2 -73.9(7) . .
Ti1 O12 C13 C14 60.1(8) . .
Ti2 O12 C13 C14 -134.4(5) . .
Ti1 O12 C13 C17 -68.3(7) . .
Ti2 O12 C13 C17 97.2(6) . .
Ti2 O4 C15 C18 -56.3(9) . .
Ti3 O4 C15 C18 108.2(6) . .
Ti2 O4 C15 C22 97.6(8) . .
Ti3 O4 C15 C22 -97.9(9) . .
Ti3 O6 C16 C4 -89.6(6) . .
Ti3 O6 C16 C20 147.6(4) . .
Ti2 O11 C19 C1 -140.8(5) . .
Ti2 O11 C19 C23 89.8(9) . .
C8 C10 C3 C29 5.3(13) . .
O2 C12 C5 C30A 117(3) . 2_665
C2 C12 C5 C30A -95(3) . 2_665
C10 C3 C29 C27 -7(2) . .
C10 C3 C29 C27A -7(6) . .
C24 C11 C28 C21 39.9(13) . .
C7 C11 C28 C21 -177.2(7) . .
C8 C9 C27 C29 -23(4) . .
C6 C9 C27 C29 178.8(19) . .
C3 C29 C27 C9 16(4) . .
C21 C26 C25 C24 -4(2) . .
C28 C11 C24 C25 -37.5(15) . .
C7 C11 C24 C25 -179.1(8) . .
C26 C25 C24 C11 17.6(19) . .
C25 C26 C21 C28 7(2) . .
C11 C28 C21 C26 -22.6(15) . .
Ti1 O3 C30 C31 0(3) . .
Ti1 O3 C30 C32 179.4(14) . .
C8 C9 C27A C29 -20(10) . .
C6 C9 C27A C29 -178(4) . .
C3 C29 C27A C9 11(9) . .
